data_7243322
loop_
_publ_author_name
'Peloquin, Andrew J.'
'McMillen, Colin D.'
'Pennington, William T.'

_publ_section_title
;
 One dimensional halogen bond design: Br&#x22EF;N versus I&#x22EF;N with
 fluoroarenes
;
_journal_issue 35
_journal_name_full CrystEngComm
_journal_page_first 6098
_journal_page_last 6106
_journal_paper_doi 10.1039/D1CE00864A
_journal_volume 23
_journal_year 2021
_chemical_formula_moiety '2(Br C3 F2), C8 H6 N2'
_chemical_formula_sum 'C14 H6 Br2 F4 N2'
_chemical_formula_weight 438.018
_space_group_crystal_system monoclinic
_space_group_IT_number 14
_space_group_name_Hall '-P 2yn'
_space_group_name_H-M_alt 'P 1 21/n 1'
_symmetry_Int_Tables_number 14
_audit_creation_date 2021-05-25
_audit_creation_method
;
Olex2 1.3
(compiled 2020.11.12 svn.r5f609507 for OlexSys, GUI svn.r6272)
;
_audit_update_record
;
2021-06-27 deposited with the CCDC.	2021-08-02 downloaded from the CCDC.
;
_cell_angle_alpha 90
_cell_angle_beta 98.291(3)
_cell_angle_gamma 90
_cell_formula_units_Z 4
_cell_length_a 11.499(1)
_cell_length_b 6.2670(5)
_cell_length_c 19.9650(18)
_cell_measurement_reflns_used 9995
_cell_measurement_temperature 100.01
_cell_measurement_theta_max 28.323
_cell_measurement_theta_min 3.344
_cell_volume 1423.7(2)
_computing_cell_refinement 'Bruker SAINT'
_computing_data_collection 'Bruker APEX3'
_computing_data_reduction 'Bruker SAINT'
_computing_molecular_graphics 'Olex2 1.3 (Dolomanov et al., 2009)'
_computing_publication_material 'Olex2 1.3 (Dolomanov et al., 2009)'
_computing_structure_refinement 'SHELXL-2016/6 (Sheldrick, 2016)'
_computing_structure_solution 'SHELXT 2014/5 (Sheldrick, 2014)'
_diffrn_ambient_temperature 100.01
_diffrn_measured_fraction_theta_full 0.9961
_diffrn_measured_fraction_theta_max 0.9914
_diffrn_measurement_device_type 'D8 Venture definition'
_diffrn_measurement_method '\f and \w scans'
_diffrn_radiation_type MoK\a
_diffrn_radiation_wavelength 0.71073
_diffrn_reflns_av_R_equivalents 0.0397
_diffrn_reflns_av_unetI/netI 0.0235
_diffrn_reflns_Laue_measured_fraction_full 0.9961
_diffrn_reflns_Laue_measured_fraction_max 0.9914
_diffrn_reflns_limit_h_max 15
_diffrn_reflns_limit_h_min -15
_diffrn_reflns_limit_k_max 8
_diffrn_reflns_limit_k_min -8
_diffrn_reflns_limit_l_max 26
_diffrn_reflns_limit_l_min -26
_diffrn_reflns_number 24244
_diffrn_reflns_point_group_measured_fraction_full 0.9961
_diffrn_reflns_point_group_measured_fraction_max 0.9914
_diffrn_reflns_theta_full 25.2417
_diffrn_reflns_theta_max 28.42
_diffrn_reflns_theta_min 3.34
_diffrn_source 'Incoatec I\mS'
_diffrn_source_current 1.0
_diffrn_source_power 0.05
_diffrn_source_voltage 50.0
_exptl_absorpt_coefficient_mu 5.734
_exptl_absorpt_correction_T_max 0.7457
_exptl_absorpt_correction_T_min 0.5644
_exptl_absorpt_correction_type multi-scan
_exptl_absorpt_process_details
;
SADABS-2014/5 (Bruker,2014/5) was used for absorption correction.
wR2(int) was 0.0737 before and 0.0533 after correction.
The Ratio of minimum to maximum transmission is 0.7569.
The \l/2 correction factor is Not present.
;
_exptl_crystal_colour colourless
_exptl_crystal_colour_primary colourless
_exptl_crystal_density_diffrn 2.043
_exptl_crystal_density_meas ?
_exptl_crystal_density_method 'not measured'
_exptl_crystal_description block
_exptl_crystal_F_000 838.865
_exptl_crystal_size_max 0.217
_exptl_crystal_size_mid 0.164
_exptl_crystal_size_min 0.124
_exptl_transmission_factor_max 'not measured'
_exptl_transmission_factor_min 'not measured'
_refine_diff_density_max 0.4400
_refine_diff_density_min -0.4371
_refine_diff_density_rms 0.0999
_refine_ls_d_res_high 0.7467
_refine_ls_d_res_low 6.0934
_refine_ls_goodness_of_fit_ref 1.0660
_refine_ls_hydrogen_treatment constr
_refine_ls_matrix_type full
_refine_ls_number_constraints 12
_refine_ls_number_parameters 199
_refine_ls_number_reflns 3557
_refine_ls_number_restraints 0
_refine_ls_restrained_S_all 1.0660
_refine_ls_R_factor_all 0.0290
_refine_ls_R_factor_gt 0.0208
_refine_ls_shift/su_max 0.0010
_refine_ls_shift/su_mean 0.0000
_refine_ls_structure_factor_coef Fsqd
_refine_ls_weighting_details 'w=1/[\s^2^(Fo^2^)+(0.0136P)^2^+1.4097P] where P=(Fo^2^+2Fc^2^)/3'
_refine_ls_weighting_scheme calc
_refine_ls_wR_factor_gt 0.0463
_refine_ls_wR_factor_ref 0.0523
_reflns_Friedel_coverage 0.0
_reflns_limit_h_max 12
_reflns_limit_h_min -15
_reflns_limit_k_max 8
_reflns_limit_k_min 0
_reflns_limit_l_max 26
_reflns_limit_l_min -11
_reflns_number_gt 3043
_reflns_number_total 3557
_reflns_threshold_expression I>=2u(I)
_cod_data_source_file d1ce00864a2.cif
_cod_data_source_block Br2F4bz_quinox
_cod_depositor_comments
;
The following automatic conversions were performed:

data item '_exptl_crystal_density_meas' value 'not measured' was
changed to '?' -- the value is perceived as not measured.

Automatic conversion script
Id: cif_fix_values 7556 2019-12-06 15:28:31Z antanas 

 Adding full bibliography for 7243307--7243335.cif.
;
_cod_original_sg_symbol_Hall '-P 2ybc (x-z,y,z)'
_cod_database_code 7243322
_olex2_refinement_description
;
;
_olex2_submission_special_instructions 'No special instructions were received'

loop_
_space_group_symop_id
_space_group_symop_operation_xyz
1 x,y,z
2 -x+1/2,y+1/2,-z+1/2
3 -x,-y,-z
4 x-1/2,-y-1/2,z-1/2

loop_
_atom_site_label
_atom_site_type_symbol
_atom_site_fract_x
_atom_site_fract_y
_atom_site_fract_z
_atom_site_U_iso_or_equiv
_atom_site_adp_type
_atom_site_occupancy
_atom_site_refinement_flags_posn
Br1 Br 0.766890(16) 0.26753(3) 0.916677(10) 0.01958(6) Uani 1.000000 .
Br2 Br 0.190555(16) 0.25930(3) 0.613368(10) 0.01980(6) Uani 1.000000 .
F1 F 0.93092(10) 0.11430(18) 1.04218(6) 0.0241(3) Uani 1.000000 .
F3 F 0.21240(10) 0.6840(2) 0.54058(6) 0.0263(3) Uani 1.000000 .
F2 F 0.88151(11) 0.6931(2) 0.88911(6) 0.0291(3) Uani 1.000000 .
F4 F 0.05692(11) 0.88184(18) 0.44934(6) 0.0261(3) Uani 1.000000 .
N1 N 0.55138(14) 0.1132(3) 0.83435(8) 0.0205(3) Uani 1.000000 .
N2 N 0.36423(14) 0.1088(3) 0.72527(9) 0.0209(3) Uani 1.000000 .
C4 C 0.08200(17) 0.3951(3) 0.54761(9) 0.0180(4) Uani 1.000000 .
C6 C 0.02707(17) 0.6936(3) 0.47409(10) 0.0181(4) Uani 1.000000 .
C14 C 0.44733(16) -0.0487(3) 0.73245(10) 0.0171(4) Uani 1.000000 .
C9 C 0.54089(16) -0.0470(3) 0.78719(10) 0.0169(4) Uani 1.000000 .
C2 C 0.90038(16) 0.3993(3) 0.96413(10) 0.0180(4) Uani 1.000000 .
C10 C 0.62417(17) -0.2141(3) 0.79350(11) 0.0237(4) Uani 1.000000 .
C13 C 0.43990(19) -0.2175(3) 0.68487(11) 0.0244(4) Uani 1.000000 .
C1 C 0.96385(17) 0.3047(3) 1.02072(10) 0.0177(4) Uani 1.000000 .
C5 C 0.10788(16) 0.5903(3) 0.52101(10) 0.0183(4) Uani 1.000000 .
C3 C 0.93899(17) 0.5959(3) 0.94414(10) 0.0189(4) Uani 1.000000 .
C12 C 0.5224(2) -0.3764(3) 0.69224(12) 0.0293(5) Uani 1.000000 .
C11 C 0.6145(2) -0.3751(3) 0.74702(12) 0.0298(5) Uani 1.000000 .
C8 C 0.46984(18) 0.2611(3) 0.82599(11) 0.0227(4) Uani 1.000000 .
C7 C 0.37590(18) 0.2585(3) 0.77176(11) 0.0224(4) Uani 1.000000 .
H10 H 0.68692(17) -0.2143(3) 0.83010(11) 0.0284(5) Uiso 1.000000 R
H11 H 0.6705(2) -0.4875(3) 0.75167(12) 0.0358(6) Uiso 1.000000 R
H12 H 0.5175(2) -0.4889(3) 0.66006(12) 0.0351(6) Uiso 1.000000 R
H13 H 0.37781(19) -0.2204(3) 0.64791(11) 0.0293(5) Uiso 1.000000 R
H8 H 0.47404(18) 0.3748(3) 0.85772(11) 0.0272(5) Uiso 1.000000 R
H7 H 0.31908(18) 0.3694(3) 0.76886(11) 0.0268(5) Uiso 1.000000 R

loop_
_atom_site_aniso_label
_atom_site_aniso_U_11
_atom_site_aniso_U_22
_atom_site_aniso_U_33
_atom_site_aniso_U_12
_atom_site_aniso_U_13
_atom_site_aniso_U_23
Br1 0.01443(9) 0.02464(10) 0.01902(10) -0.00350(7) 0.00023(7) -0.00227(7)
Br2 0.01744(10) 0.02270(10) 0.01862(10) 0.00394(7) 0.00041(7) 0.00523(7)
F1 0.0224(6) 0.0192(6) 0.0300(7) -0.0034(5) 0.0010(5) 0.0072(5)
F3 0.0186(6) 0.0268(6) 0.0311(7) -0.0049(5) -0.0043(5) 0.0048(5)
F2 0.0227(6) 0.0333(7) 0.0278(7) -0.0039(5) -0.0084(5) 0.0142(5)
F4 0.0261(6) 0.0208(6) 0.0303(7) -0.0026(5) 0.0004(5) 0.0102(5)
N1 0.0180(8) 0.0238(8) 0.0189(8) -0.0055(7) 0.0001(6) -0.0000(7)
N2 0.0168(8) 0.0222(8) 0.0222(9) -0.0005(6) -0.0016(7) 0.0033(7)
C4 0.0189(9) 0.0200(9) 0.0149(9) 0.0046(7) 0.0016(7) 0.0008(7)
C6 0.0206(9) 0.0161(8) 0.0176(9) 0.0018(7) 0.0024(7) 0.0016(7)
C14 0.0159(9) 0.0186(9) 0.0166(9) -0.0027(7) 0.0016(7) 0.0008(7)
C9 0.0142(8) 0.0185(9) 0.0180(9) -0.0017(7) 0.0026(7) 0.0018(7)
C2 0.0140(8) 0.0208(9) 0.0189(9) -0.0006(7) 0.0014(7) -0.0008(7)
C10 0.0160(9) 0.0269(10) 0.0284(11) 0.0036(8) 0.0036(8) 0.0094(8)
C13 0.0277(11) 0.0273(10) 0.0184(10) -0.0057(8) 0.0040(8) -0.0058(8)
C1 0.0167(9) 0.0162(8) 0.0206(9) -0.0004(7) 0.0037(7) 0.0028(7)
C5 0.0158(9) 0.0209(9) 0.0178(9) -0.0006(7) 0.0010(7) -0.0001(7)
C3 0.0182(9) 0.0206(9) 0.0173(9) 0.0014(7) -0.0002(7) 0.0045(7)
C12 0.0364(12) 0.0245(10) 0.0304(12) -0.0012(9) 0.0170(10) -0.0050(9)
C11 0.0278(11) 0.0236(10) 0.0413(13) 0.0076(8) 0.0159(10) 0.0053(9)
C8 0.0253(10) 0.0189(9) 0.0241(10) -0.0049(8) 0.0047(8) -0.0046(7)
C7 0.0191(9) 0.0190(9) 0.0291(11) 0.0020(7) 0.0037(8) 0.0013(8)

loop_
_atom_type_symbol
_atom_type_scat_dispersion_real
_atom_type_scat_dispersion_imag
_atom_type_scat_Cromer_Mann_a1
_atom_type_scat_Cromer_Mann_a2
_atom_type_scat_Cromer_Mann_a3
_atom_type_scat_Cromer_Mann_a4
_atom_type_scat_Cromer_Mann_b1
_atom_type_scat_Cromer_Mann_b2
_atom_type_scat_Cromer_Mann_b3
_atom_type_scat_Cromer_Mann_b4
_atom_type_scat_Cromer_Mann_c
_atom_type_scat_source
_atom_type_scat_dispersion_source
H 0.00000 0.00000 0.49300 0.32291 0.14019 0.04081 10.51090 26.12570 3.14236 57.79970 0.0030380000826 'International Tables Volume C Table 6.1.1.4 (pp. 500-502)' 'Henke, Gullikson and Davis, At. Data and Nucl. Data Tables, 1993, 54, 2'
C 0.00347 0.00161 2.31000 1.02000 1.58860 0.86500 20.84390 10.20750 0.56870 51.65120 0.215599998832 'International Tables Volume C Table 6.1.1.4 (pp. 500-502)' 'Henke, Gullikson and Davis, At. Data and Nucl. Data Tables, 1993, 54, 2'
F 0.01794 0.01033 3.53920 2.64120 1.51700 1.02430 10.28250 4.29440 0.26150 26.14760 0.277599990368 'International Tables Volume C Table 6.1.1.4 (pp. 500-502)' 'Henke, Gullikson and Davis, At. Data and Nucl. Data Tables, 1993, 54, 2'
Br -0.28346 2.55990 17.17890 5.23580 5.63770 3.98510 2.17230 16.57960 0.26090 41.43280 2.95569992065 'International Tables Volume C Table 6.1.1.4 (pp. 500-502)' 'Henke, Gullikson and Davis, At. Data and Nucl. Data Tables, 1993, 54, 2'
N 0.00653 0.00323 12.21260 3.13220 2.01250 1.16630 0.00570 9.89330 28.99750 0.58260 -11.5290002823 'International Tables Volume C Table 6.1.1.4 (pp. 500-502)' 'Henke, Gullikson and Davis, At. Data and Nucl. Data Tables, 1993, 54, 2'

loop_
_geom_angle_atom_site_label_1
_geom_angle_atom_site_label_2
_geom_angle_atom_site_label_3
_geom_angle
_geom_angle_site_symmetry_1
_geom_angle_site_symmetry_3
_geom_angle_publ_flag
C8 N1 C9 116.11(17) . . ?
C7 N2 C14 116.32(17) . . ?
C6 C4 Br2 121.17(14) 3_566 . ?
C5 C4 Br2 120.71(15) . . ?
C5 C4 C6 118.09(17) . 3_566 ?
C4 C6 F4 120.42(17) 3_566 . ?
C5 C6 F4 118.58(17) . . ?
C5 C6 C4 121.00(18) . 3_566 ?
C9 C14 N2 121.09(17) . . ?
C13 C14 N2 119.70(18) . . ?
C13 C14 C9 119.21(18) . . ?
C14 C9 N1 121.12(17) . . ?
C10 C9 N1 119.39(18) . . ?
C10 C9 C14 119.50(18) . . ?
C1 C2 Br1 121.29(14) . . ?
C3 C2 Br1 121.22(14) . . ?
C3 C2 C1 117.49(17) . . ?
C11 C10 C9 120.0(2) . . ?
H10 C10 C9 120.00(12) . . ?
H10 C10 C11 120.00(13) . . ?
C12 C13 C14 119.8(2) . . ?
H13 C13 C14 120.08(12) . . ?
H13 C13 C12 120.08(13) . . ?
C2 C1 F1 120.09(17) . . ?
C3 C1 F1 119.01(17) 3_767 . ?
C3 C1 C2 120.90(17) 3_767 . ?
C4 C5 F3 120.51(17) . . ?
C6 C5 F3 118.58(17) . . ?
C6 C5 C4 120.91(18) . . ?
C2 C3 F2 119.85(17) . . ?
C1 C3 F2 118.54(17) 3_767 . ?
C1 C3 C2 121.61(17) 3_767 . ?
C11 C12 C13 120.7(2) . . ?
H12 C12 C13 119.63(13) . . ?
H12 C12 C11 119.63(13) . . ?
C12 C11 C10 120.7(2) . . ?
H11 C11 C10 119.64(13) . . ?
H11 C11 C12 119.64(13) . . ?
C7 C8 N1 122.81(18) . . ?
H8 C8 N1 118.59(12) . . ?
H8 C8 C7 118.59(11) . . ?
C8 C7 N2 122.54(18) . . ?
H7 C7 N2 118.73(11) . . ?
H7 C7 C8 118.73(12) . . ?

loop_
_geom_bond_atom_site_label_1
_geom_bond_atom_site_label_2
_geom_bond_distance
_geom_bond_site_symmetry_2
_geom_bond_publ_flag
Br1 C2 1.8754(19) . ?
Br2 C4 1.8799(18) . ?
F1 C1 1.341(2) . ?
F3 C5 1.344(2) . ?
F2 C3 1.344(2) . ?
F4 C6 1.343(2) . ?
N1 C9 1.370(2) . ?
N1 C8 1.312(3) . ?
N2 C14 1.367(2) . ?
N2 C7 1.313(3) . ?
C4 C6 1.383(3) 3_566 ?
C4 C5 1.383(3) . ?
C6 C5 1.382(3) . ?
C14 C9 1.419(3) . ?
C14 C13 1.416(3) . ?
C9 C10 1.412(3) . ?
C2 C1 1.387(3) . ?
C2 C3 1.387(3) . ?
C10 C11 1.365(3) . ?
C10 H10 0.9500 . ?
C13 C12 1.369(3) . ?
C13 H13 0.9500 . ?
C1 C3 1.379(3) 3_767 ?
C12 C11 1.409(3) . ?
C12 H12 0.9500 . ?
C11 H11 0.9500 . ?
C8 C7 1.415(3) . ?
C8 H8 0.9500 . ?
C7 H7 0.9500 . ?
